data_7062195
loop_
_publ_author_name
'Hulushe, Siya T.'
'Malan, Frederick P.'
'Hosten, Eric C.'
'Lobb, Kevin A.'
'Khanye, Setshaba D.'
'Watkins, Gareth M.'

_publ_section_title
;
 Photo-and thermoresponsive N-salicylideneaniline derivatives: solid-state
 studies and structural aspects
;
_journal_issue 43
_journal_name_full 'New Journal of Chemistry'
_journal_page_first 20940
_journal_page_last 20950
_journal_paper_doi 10.1039/D1NJ03056F
_journal_volume 46
_journal_year 2022
_chemical_absolute_configuration unk
_chemical_compound_source Synthesized
_chemical_formula_moiety '2(C14 H12.09 N2 O4), H2O, H O'
_chemical_formula_sum 'C28 H27.18 N4 O10'
_chemical_formula_weight 579.72
_chemical_melting_point 490
_chemical_name_common Unk
_chemical_name_systematic '2-((E)-(2-methoxyphenyliminio)methyl)-4-nitrophenolate dihydrate'
_space_group_crystal_system monoclinic
_space_group_IT_number 15
_space_group_name_Hall '-C 2yc'
_space_group_name_H-M_alt 'C 1 2/c 1'
_audit_creation_date 2021-02-28
_audit_creation_method
;
Olex2 1.2
(compiled 2016.02.19 svn.r3266 for OlexSys, GUI svn.r5155)
;
_audit_update_record
;
2021-03-25 deposited with the CCDC.	2022-10-24 downloaded from the CCDC.
;
_cell_angle_alpha 90
_cell_angle_beta 111.802(2)
_cell_angle_gamma 90
_cell_formula_units_Z 4
_cell_length_a 26.0205(13)
_cell_length_b 6.8984(4)
_cell_length_c 15.7463(8)
_cell_measurement_reflns_used 4789
_cell_measurement_temperature 100(2)
_cell_measurement_theta_max 28.25
_cell_measurement_theta_min 3.37
_cell_volume 2624.3(2)
_computing_molecular_graphics 'Olex2 (Dolomanov et al., 2009)'
_computing_publication_material 'Olex2 (Dolomanov et al., 2009)'
_computing_structure_refinement 'olex2.refine (Bourhis et al., 2015)'
_diffrn_ambient_temperature 100(2)
_diffrn_measured_fraction_theta_full 0.9810
_diffrn_measured_fraction_theta_max 0.9810
_diffrn_measurement_device_type 'Bruker APEX-II CCD'
_diffrn_measurement_method '\f and \w scans'
_diffrn_radiation_probe x-ray
_diffrn_radiation_type 'Mo K\a'
_diffrn_radiation_wavelength 0.71073
_diffrn_reflns_av_R_equivalents 0.0734
_diffrn_reflns_av_unetI/netI 0.0505
_diffrn_reflns_limit_h_max 33
_diffrn_reflns_limit_h_min -34
_diffrn_reflns_limit_k_max 9
_diffrn_reflns_limit_k_min -9
_diffrn_reflns_limit_l_max 21
_diffrn_reflns_limit_l_min -18
_diffrn_reflns_number 17663
_diffrn_reflns_theta_full 28.2941
_diffrn_reflns_theta_max 28.29
_diffrn_reflns_theta_min 1.69
_diffrn_source 'fine-focus sealed X-ray tube'
_diffrn_source_type 'Bruker X8 (Mo) X-ray source'
_exptl_absorpt_coefficient_mu 0.113
_exptl_absorpt_correction_T_max 0.7457
_exptl_absorpt_correction_T_min 0.6146
_exptl_absorpt_correction_type multi-scan
_exptl_absorpt_process_details
;
SADABS-2016/2 (Bruker,2016/2) was used for absorption correction.
wR2(int) was 0.1305 before and 0.0780 after correction.
The Ratio of minimum to maximum transmission is 0.8242.
The \l/2 correction factor is Not present.
;
_exptl_crystal_colour yellow
_exptl_crystal_colour_primary yellow
_exptl_crystal_density_diffrn 1.4672
_exptl_crystal_description Plate
_exptl_crystal_F_000 1213.4942
_exptl_crystal_recrystallization_method 'Slow evaporation from water/methanol mixture'
_exptl_crystal_size_max 0.272
_exptl_crystal_size_mid 0.076
_exptl_crystal_size_min 0.031
_refine_diff_density_max 0.3442
_refine_diff_density_min -0.2990
_refine_diff_density_rms 0.0662
_refine_ls_d_res_high 0.7497
_refine_ls_d_res_low 12.0797
_refine_ls_goodness_of_fit_ref 1.0917
_refine_ls_hydrogen_treatment mixed
_refine_ls_matrix_type full
_refine_ls_number_constraints 25
_refine_ls_number_parameters 199
_refine_ls_number_reflns 3266
_refine_ls_number_restraints 0
_refine_ls_restrained_S_all 1.0917
_refine_ls_R_factor_all 0.0628
_refine_ls_R_factor_gt 0.0418
_refine_ls_shift/su_max 0.0004
_refine_ls_shift/su_mean 0.0001
_refine_ls_structure_factor_coef Fsqd
_refine_ls_weighting_details 'w=1/[\s^2^(Fo^2^)+(0.0422P)^2^+1.9702P] where P=(Fo^2^+2Fc^2^)/3'
_refine_ls_weighting_scheme calc
_refine_ls_wR_factor_gt 0.0994
_refine_ls_wR_factor_ref 0.1194
_reflns_Friedel_coverage 0.0
_reflns_limit_h_max 32
_reflns_limit_h_min -34
_reflns_limit_k_max 9
_reflns_limit_k_min 0
_reflns_limit_l_max 20
_reflns_limit_l_min 0
_reflns_number_gt 2406
_reflns_number_total 3266
_reflns_threshold_expression I>=2u(I)
_cod_data_source_file d1nj03056f2.cif
_cod_data_source_block V4_20Oshx1_0m_a_a
_cod_original_sg_symbol_Hall '-C 2yn'
_cod_original_sg_symbol_H-M 'C 2/c'
_cod_database_code 7062195

loop_
_space_group_symop_id
_space_group_symop_operation_xyz
1 x,y,z
2 -x,y,-z+1/2
3 -x,-y,-z
4 x,-y,z-1/2
5 x+1/2,y+1/2,z
6 -x+1/2,y+1/2,-z+1/2
7 -x+1/2,-y+1/2,-z
8 x+1/2,-y+1/2,z-1/2

loop_
_atom_site_label
_atom_site_type_symbol
_atom_site_fract_x
_atom_site_fract_y
_atom_site_fract_z
_atom_site_U_iso_or_equiv
_atom_site_adp_type
_atom_site_occupancy
_atom_site_site_symmetry_order
_atom_site_refinement_flags_posn
_atom_site_refinement_flags_adp
_atom_site_refinement_flags_occupancy
_atom_site_disorder_group
O1 O 0.48707(4) 0.25893(16) 0.38670(7) 0.0246(2) Uani 1.000000 1 . . . .
O4 O 0.61807(4) 0.35316(16) 0.45545(7) 0.0251(3) Uani 1.000000 1 . . . .
O3 O 0.33980(5) 0.08664(18) 0.61356(8) 0.0308(3) Uani 1.000000 1 . . . .
O2 O 0.28262(5) 0.0297(2) 0.47579(8) 0.0359(3) Uani 1.000000 1 . . . .
N1 N 0.55735(5) 0.29797(17) 0.54997(8) 0.0192(3) Uani 1.000000 1 . . . .
H1 H 0.54752(5) 0.29711(17) 0.49013(8) 0.0230(3) Uiso 1.000000 1 R . . .
O6W O 0.5 0.0110(3) 0.25 0.0446(5) Uani 1.000000 2 S T P .
H6W H 0.498(2) 0.089(6) 0.292(3) 0.0670(7) Uiso 0.500000 1 G . . .
N2 N 0.32867(5) 0.07817(19) 0.53053(9) 0.0251(3) Uani 1.000000 1 . . . .
O5W O 0.5 0.5122(3) 0.25 0.0538(6) Uani 1.000000 2 S T P .
C16 C 0.42294(6) 0.1723(2) 0.55343(10) 0.0202(3) Uani 1.000000 1 . . . .
H16 H 0.43153(6) 0.1745(2) 0.61757(10) 0.0242(4) Uiso 1.000000 1 R . . .
C11 C 0.46351(6) 0.2169(2) 0.51782(10) 0.0196(3) Uani 1.000000 1 . . . .
C1 C 0.51795(6) 0.2590(2) 0.57991(10) 0.0194(3) Uani 1.000000 1 . . . .
H1a H 0.52577(6) 0.2587(2) 0.64384(10) 0.0232(3) Uiso 1.000000 1 R . . .
C21 C 0.61327(6) 0.3411(2) 0.59999(10) 0.0191(3) Uani 1.000000 1 . . . .
C22 C 0.64539(6) 0.3750(2) 0.54702(10) 0.0205(3) Uani 1.000000 1 . . . .
C23 C 0.70061(6) 0.4256(2) 0.58908(11) 0.0245(3) Uani 1.000000 1 . . . .
H23 H 0.72238(6) 0.4521(2) 0.55356(11) 0.0294(4) Uiso 1.000000 1 R . . .
C26 C 0.63701(6) 0.3494(2) 0.69460(10) 0.0225(3) Uani 1.000000 1 . . . .
H26 H 0.61542(6) 0.3226(2) 0.73037(10) 0.0269(4) Uiso 1.000000 1 R . . .
C12 C 0.45043(6) 0.2154(2) 0.42012(10) 0.0200(3) Uani 1.000000 1 . . . .
C14 C 0.35674(6) 0.1184(2) 0.39918(10) 0.0231(3) Uani 1.000000 1 . . . .
H14 H 0.32033(6) 0.0835(2) 0.35997(10) 0.0277(4) Uiso 1.000000 1 R . . .
C13 C 0.39566(6) 0.1619(2) 0.36324(10) 0.0231(3) Uani 1.000000 1 . . . .
H13 H 0.38596(6) 0.1563(2) 0.29888(10) 0.0277(4) Uiso 1.000000 1 R . . .
C15 C 0.37063(6) 0.1255(2) 0.49438(10) 0.0210(3) Uani 1.000000 1 . . . .
C25 C 0.69247(6) 0.3972(2) 0.73663(11) 0.0262(3) Uani 1.000000 1 . . . .
H25 H 0.70913(6) 0.4027(2) 0.80145(11) 0.0315(4) Uiso 1.000000 1 R . . .
C24 C 0.72370(7) 0.4372(2) 0.68366(11) 0.0277(3) Uani 1.000000 1 . . . .
H24 H 0.76147(7) 0.4730(2) 0.71280(11) 0.0332(4) Uiso 1.000000 1 R . . .
C27 C 0.64738(7) 0.3964(2) 0.39681(11) 0.0267(3) Uani 1.000000 1 . . . .
H27a H 0.6600(4) 0.5314(6) 0.4060(6) 0.0400(5) Uiso 1.03(3) 1 GR . . 1
H27b H 0.6794(3) 0.3101(12) 0.4114(5) 0.0400(5) Uiso 1.03(3) 1 GR . . 1
H27c H 0.62279(16) 0.3774(16) 0.33293(11) 0.0400(5) Uiso 1.03(3) 1 GR . . 1
H5W H 0.4972(12) 0.437(4) 0.292(2) 0.073(8) Uiso 1.000000 1 . . . .

loop_
_atom_site_aniso_label
_atom_site_aniso_U_11
_atom_site_aniso_U_22
_atom_site_aniso_U_33
_atom_site_aniso_U_12
_atom_site_aniso_U_13
_atom_site_aniso_U_23
O1 0.0253(6) 0.0309(6) 0.0204(5) -0.0042(4) 0.0117(4) 0.0001(4)
O4 0.0250(6) 0.0346(6) 0.0183(5) -0.0051(4) 0.0112(4) -0.0006(4)
O3 0.0308(6) 0.0386(7) 0.0280(6) -0.0080(5) 0.0169(5) -0.0047(5)
O2 0.0212(6) 0.0516(8) 0.0352(7) -0.0112(5) 0.0110(5) -0.0043(6)
N1 0.0204(6) 0.0205(6) 0.0175(6) -0.0018(5) 0.0080(5) -0.0013(4)
O6W 0.0748(14) 0.0308(10) 0.0288(10) -0.000000 0.0198(10) 0.000000
N2 0.0231(6) 0.0268(7) 0.0284(7) -0.0032(5) 0.0129(5) -0.0020(5)
O5W 0.111(2) 0.0270(10) 0.0344(11) -0.000000 0.0398(13) 0.000000
C16 0.0228(7) 0.0196(7) 0.0197(7) -0.0016(5) 0.0097(6) -0.0001(5)
C11 0.0217(7) 0.0180(6) 0.0202(7) -0.0010(5) 0.0091(6) -0.0004(5)
C1 0.0219(7) 0.0191(6) 0.0189(7) -0.0017(5) 0.0096(6) -0.0013(5)
C21 0.0186(7) 0.0185(6) 0.0209(7) -0.0012(5) 0.0082(6) -0.0005(5)
C22 0.0242(7) 0.0194(7) 0.0196(7) -0.0002(5) 0.0101(6) 0.0011(5)
C23 0.0223(7) 0.0280(8) 0.0265(8) -0.0001(6) 0.0129(6) 0.0015(6)
C26 0.0230(7) 0.0251(7) 0.0215(7) -0.0000(6) 0.0109(6) 0.0001(6)
C12 0.0236(7) 0.0182(6) 0.0205(7) 0.0002(5) 0.0109(6) 0.0010(5)
C14 0.0204(7) 0.0239(7) 0.0236(7) -0.0017(6) 0.0065(6) -0.0005(6)
C13 0.0258(8) 0.0248(7) 0.0175(7) -0.0016(6) 0.0068(6) 0.0005(5)
C15 0.0200(7) 0.0202(7) 0.0251(7) -0.0009(5) 0.0112(6) 0.0000(5)
C25 0.0236(8) 0.0332(8) 0.0208(7) 0.0007(6) 0.0071(6) -0.0009(6)
C24 0.0198(7) 0.0346(8) 0.0269(8) -0.0010(6) 0.0067(6) -0.0005(6)
C27 0.0321(8) 0.0305(8) 0.0237(7) -0.0037(6) 0.0175(7) 0.0002(6)

loop_
_atom_type_symbol
_atom_type_scat_dispersion_real
_atom_type_scat_dispersion_imag
_atom_type_scat_Cromer_Mann_a1
_atom_type_scat_Cromer_Mann_a2
_atom_type_scat_Cromer_Mann_a3
_atom_type_scat_Cromer_Mann_a4
_atom_type_scat_Cromer_Mann_b1
_atom_type_scat_Cromer_Mann_b2
_atom_type_scat_Cromer_Mann_b3
_atom_type_scat_Cromer_Mann_b4
_atom_type_scat_Cromer_Mann_c
_atom_type_scat_source
_atom_type_scat_dispersion_source
H 0.00000 0.00000 0.49300 0.32291 0.14019 0.04081 10.51090 26.12570 3.14236 57.79970 0.0030380000826 'International Tables Volume C Table 6.1.1.4 (pp. 500-502)' 'Henke, Gullikson and Davis, At. Data and Nucl. Data Tables, 1993, 54, 2'
C 0.00347 0.00161 2.31000 1.02000 1.58860 0.86500 20.84390 10.20750 0.56870 51.65120 0.215599998832 'International Tables Volume C Table 6.1.1.4 (pp. 500-502)' 'Henke, Gullikson and Davis, At. Data and Nucl. Data Tables, 1993, 54, 2'
O 0.01158 0.00611 3.04850 2.28680 1.54630 0.86700 13.27710 5.70110 0.32390 32.90890 0.250800013542 'International Tables Volume C Table 6.1.1.4 (pp. 500-502)' 'Henke, Gullikson and Davis, At. Data and Nucl. Data Tables, 1993, 54, 2'
N 0.00653 0.00323 12.21260 3.13220 2.01250 1.16630 0.00570 9.89330 28.99750 0.58260 -11.5290002823 'International Tables Volume C Table 6.1.1.4 (pp. 500-502)' 'Henke, Gullikson and Davis, At. Data and Nucl. Data Tables, 1993, 54, 2'

loop_
_geom_angle_atom_site_label_1
_geom_angle_atom_site_label_2
_geom_angle_atom_site_label_3
_geom_angle
_geom_angle_site_symmetry_1
_geom_angle_site_symmetry_3
_geom_angle_publ_flag
C27 O4 C22 117.89(12) . . ?
C1 N1 H1 115.49(8) . . ?
C21 N1 H1 115.49(7) . . ?
C21 N1 C1 129.03(12) . . ?
H6W O6W H6W 104(6) 2_655 . ?
O2 N2 O3 122.63(13) . . ?
C15 N2 O3 119.60(13) . . ?
C15 N2 O2 117.77(13) . . ?
H5W O5W H5W 107(4) 2_655 . ?
C11 C16 H16 120.47(8) . . ?
C15 C16 H16 120.47(8) . . ?
C15 C16 C11 119.07(13) . . ?
C1 C11 C16 118.45(13) . . ?
C12 C11 C16 120.62(13) . . ?
C12 C11 C1 120.92(13) . . ?
C11 C1 N1 120.64(13) . . ?
H1a C1 N1 119.68(8) . . ?
H1a C1 C11 119.68(8) . . ?
C22 C21 N1 115.06(12) . . ?
C26 C21 N1 124.52(13) . . ?
C26 C21 C22 120.42(13) . . ?
C21 C22 O4 114.86(13) . . ?
C23 C22 O4 125.20(13) . . ?
C23 C22 C21 119.94(13) . . ?
H23 C23 C22 120.42(8) . . ?
C24 C23 C22 119.15(14) . . ?
C24 C23 H23 120.42(9) . . ?
H26 C26 C21 120.24(8) . . ?
C25 C26 C21 119.52(13) . . ?
C25 C26 H26 120.24(9) . . ?
C11 C12 O1 121.12(13) . . ?
C13 C12 O1 121.72(13) . . ?
C13 C12 C11 117.16(13) . . ?
C13 C14 H14 120.06(9) . . ?
C15 C14 H14 120.06(8) . . ?
C15 C14 C13 119.88(14) . . ?
C14 C13 C12 121.37(14) . . ?
H13 C13 C12 119.31(8) . . ?
H13 C13 C14 119.31(9) . . ?
C16 C15 N2 119.42(13) . . ?
C14 C15 N2 118.69(13) . . ?
C14 C15 C16 121.88(13) . . ?
H25 C25 C26 120.09(9) . . ?
C24 C25 C26 119.82(14) . . ?
C24 C25 H25 120.09(9) . . ?
C25 C24 C23 121.08(15) . . ?
H24 C24 C23 119.46(9) . . ?
H24 C24 C25 119.46(9) . . ?
H27b C27 H27a 109.5 . . ?
H27c C27 H27a 109.5 . . ?
H27c C27 H27b 109.5 . . ?

loop_
_geom_bond_atom_site_label_1
_geom_bond_atom_site_label_2
_geom_bond_distance
_geom_bond_site_symmetry_2
_geom_bond_publ_flag
O1 C12 1.2840(17) . ?
O4 C22 1.3586(18) . ?
O4 C27 1.4304(17) . ?
O3 N2 1.2309(17) . ?
O2 N2 1.2342(17) . ?
N1 H1 0.8800 . ?
N1 C1 1.3058(18) . ?
N1 C21 1.4052(18) . ?
O6W H6W 0.8700 . ?
O6W H6W 0.8700 2_655 ?
N2 C15 1.4438(18) . ?
O5W H5W 0.87(3) . ?
O5W H5W 0.87(3) 2_655 ?
C16 H16 0.9500 . ?
C16 C11 1.401(2) . ?
C16 C15 1.372(2) . ?
C11 C1 1.421(2) . ?
C11 C12 1.447(2) . ?
C1 H1a 0.9500 . ?
C21 C22 1.4024(19) . ?
C21 C26 1.386(2) . ?
C22 C23 1.385(2) . ?
C23 H23 0.9500 . ?
C23 C24 1.386(2) . ?
C26 H26 0.9500 . ?
C26 C25 1.385(2) . ?
C12 C13 1.422(2) . ?
C14 H14 0.9500 . ?
C14 C13 1.364(2) . ?
C14 C15 1.406(2) . ?
C13 H13 0.9500 . ?
C25 H25 0.9500 . ?
C25 C24 1.391(2) . ?
C24 H24 0.9500 . ?
C27 H27a 0.9800 . ?
C27 H27b 0.9800 . ?
C27 H27c 0.9800 . ?
